data_4317547
loop_
_publ_author_name
'Xuan Zhao'
'Yui-May Hsiao'
'Chia-Huei Lai'
'Joseph H. Reibenspies'
'Marcetta Y. Darensbourg'

_publ_section_title
;
 Oxidative Addition of Phosphine-Tethered Thiols to Iron Carbonyl:
 Binuclear Phosphinothiolate Complexes, (\m-SCH2CH2PPh2)2Fe2(CO)4, and
 Hydride Derivatives
;
_journal_name_full 'Inorganic Chemistry'
_journal_page_first 699
_journal_page_last 708
_journal_paper_doi 10.1021/ic010741g
_journal_volume 41
_journal_year 2002
_chemical_formula_sum 'C33 H29 F3 Fe2 O7 P2 S3'
_chemical_formula_weight 864.38
_chemical_name_systematic
;

   ?

;
_space_group_IT_number 14
_symmetry_cell_setting monoclinic
_symmetry_space_group_name_Hall '-P 2yn'
_symmetry_space_group_name_H-M 'P 1 21/n 1'
_atom_sites_solution_hydrogens geom
_atom_sites_solution_primary direct
_atom_sites_solution_secondary difmap
_audit_creation_method SHELXL-97
_cell_angle_alpha 90.00
_cell_angle_beta 99.973(16)
_cell_angle_gamma 90.00
_cell_formula_units_Z 4
_cell_length_a 15.322(3)
_cell_length_b 12.859(4)
_cell_length_c 18.621(4)
_cell_measurement_temperature 110(2)
_cell_volume 3613.4(15)
_computing_structure_refinement 'SHELXL-97 (Sheldrick, 1997)'
_computing_structure_solution 'SHELXS-97 (Sheldrick, 1990)'
_diffrn_ambient_temperature 293(2)
_diffrn_measured_fraction_theta_full 0.881
_diffrn_measured_fraction_theta_max 0.881
_diffrn_radiation_monochromator graphite
_diffrn_radiation_source 'fine-focus sealed tube'
_diffrn_radiation_type MoK\a
_diffrn_radiation_wavelength 0.71073
_diffrn_reflns_av_R_equivalents 0.0786
_diffrn_reflns_av_sigmaI/netI 0.1167
_diffrn_reflns_limit_h_max 20
_diffrn_reflns_limit_h_min -17
_diffrn_reflns_limit_k_max 15
_diffrn_reflns_limit_k_min -17
_diffrn_reflns_limit_l_max 23
_diffrn_reflns_limit_l_min -26
_diffrn_reflns_number 24480
_diffrn_reflns_theta_full 30.08
_diffrn_reflns_theta_max 30.08
_diffrn_reflns_theta_min 1.89
_exptl_absorpt_coefficient_mu 1.126
_exptl_crystal_density_diffrn 1.589
_exptl_crystal_density_method 'not measured'
_exptl_crystal_F_000 1760
_exptl_crystal_size_max 0.4
_exptl_crystal_size_mid 0.3
_exptl_crystal_size_min 0.2
_refine_diff_density_max 2.871
_refine_diff_density_min -0.635
_refine_diff_density_rms 0.183
_refine_ls_extinction_method none
_refine_ls_goodness_of_fit_ref 0.692
_refine_ls_hydrogen_treatment mixed
_refine_ls_matrix_type full
_refine_ls_number_parameters 460
_refine_ls_number_reflns 9342
_refine_ls_number_restraints 0
_refine_ls_restrained_S_all 0.692
_refine_ls_R_factor_all 0.1321
_refine_ls_R_factor_gt 0.0631
_refine_ls_shift/su_max 2.081
_refine_ls_shift/su_mean 0.410
_refine_ls_structure_factor_coef Fsqd
_refine_ls_weighting_details 'calc w=1/[\s^2^(Fo^2^)+(0.1909P)^2^+0.0000P] where P=(Fo^2^+2Fc^2^)/3'
_refine_ls_weighting_scheme calc
_refine_ls_wR_factor_gt 0.1473
_refine_ls_wR_factor_ref 0.2168
_reflns_number_gt 4809
_reflns_number_total 9342
_reflns_threshold_expression >2sigma(I)
_cod_data_source_file ic010741g_2.cif
_cod_data_source_block mdx
_cod_depositor_comments
;
The following automatic conversions were performed:

'_symmetry_cell_setting' value 'Monoclinic' changed to 'monoclinic'
according to the built-in table from CIF Core dictionary named
'cif_core.dic' version 2.4.1 from 2010-06-29.

Automatic conversion script
Id: cif_fix_values 1646 2011-03-28 12:23:43Z adriana 
;
_cod_original_cell_volume 3613.2(14)
_cod_database_code 4317547

loop_
_symmetry_equiv_pos_as_xyz
'x, y, z'
'-x+1/2, y+1/2, -z+1/2'
'-x, -y, -z'
'x-1/2, -y-1/2, z-1/2'

loop_
_atom_site_label
_atom_site_type_symbol
_atom_site_fract_x
_atom_site_fract_y
_atom_site_fract_z
_atom_site_U_iso_or_equiv
_atom_site_adp_type
_atom_site_occupancy
_atom_site_symmetry_multiplicity
_atom_site_calc_flag
_atom_site_refinement_flags
_atom_site_disorder_assembly
_atom_site_disorder_group
Fe1 Fe 0.73481(4) 0.48108(5) 1.01963(4) 0.02238(19) Uani 1 1 d . . .
Fe2 Fe 0.67984(4) 0.30189(5) 0.96830(4) 0.02302(19) Uani 1 1 d . . .
H1 H 0.740(4) 0.362(5) 1.041(4) 0.05(2) Uani 1 1 d . . .
F1 F 0.8848(2) 0.5657(3) 0.2263(2) 0.0517(10) Uani 1 1 d . . .
F2 F 1.0189(2) 0.5255(2) 0.21861(18) 0.0423(8) Uani 1 1 d . . .
F3 F 0.9864(2) 0.5681(3) 0.32266(17) 0.0403(8) Uani 1 1 d . . .
O1 O 0.6954(3) 0.5062(3) 1.1672(2) 0.0413(10) Uani 1 1 d . . .
O2 O 0.9251(2) 0.5218(3) 1.0575(2) 0.0363(9) Uani 1 1 d . . .
O3 O 0.6022(3) 0.1721(3) 1.0705(2) 0.0415(10) Uani 1 1 d . . .
O4 O 0.5674(3) 0.2121(3) 0.8406(2) 0.0416(10) Uani 1 1 d . . .
O5 O 0.9692(2) 0.7325(3) 0.1554(2) 0.0330(8) Uani 1 1 d . . .
O6 O 1.0862(2) 0.7342(3) 0.2610(2) 0.0325(8) Uani 1 1 d . . .
O7 O 0.9363(3) 0.7824(3) 0.2741(2) 0.0403(9) Uani 1 1 d . . .
P1 P 0.70139(8) 0.64100(10) 0.97638(7) 0.0239(3) Uani 1 1 d . . .
P2 P 0.79861(8) 0.20110(10) 0.97308(7) 0.0228(3) Uani 1 1 d . . .
S1 S 0.59085(7) 0.43948(10) 0.97983(7) 0.0244(3) Uani 1 1 d . . .
S2 S 0.74769(7) 0.41870(9) 0.90701(6) 0.0233(3) Uani 1 1 d . . .
S3 S 0.99244(8) 0.72568(10) 0.23326(7) 0.0279(3) Uani 1 1 d . . .
C1 C 0.7116(3) 0.4993(4) 1.1100(3) 0.0290(11) Uani 1 1 d . . .
C2 C 0.8514(3) 0.5054(4) 1.0440(3) 0.0263(11) Uani 1 1 d . . .
C5 C 0.5636(3) 0.5215(4) 0.8980(3) 0.0268(11) Uani 1 1 d . . .
H3A H 0.5950 0.4969 0.8603 0.032 Uiso 1 1 calc R . .
H3B H 0.5005 0.5182 0.8793 0.032 Uiso 1 1 calc R . .
C6 C 0.5905(3) 0.6330(4) 0.9185(3) 0.0261(10) Uani 1 1 d . . .
H4A H 0.5471 0.6636 0.9443 0.031 Uiso 1 1 calc R . .
H4B H 0.5906 0.6730 0.8743 0.031 Uiso 1 1 calc R . .
C7 C 0.6920(3) 0.7451(4) 1.0410(3) 0.0287(11) Uani 1 1 d . . .
C8 C 0.6304(3) 0.8257(4) 1.0223(3) 0.0346(12) Uani 1 1 d . . .
H6A H 0.5932 0.8258 0.9772 0.042 Uiso 1 1 calc R . .
C9 C 0.6256(4) 0.9051(5) 1.0717(4) 0.0440(15) Uani 1 1 d . . .
H7A H 0.5849 0.9586 1.0597 0.053 Uiso 1 1 calc R . .
C10 C 0.6815(4) 0.9052(5) 1.1392(4) 0.0447(15) Uani 1 1 d . . .
H8A H 0.6773 0.9585 1.1722 0.054 Uiso 1 1 calc R . .
C11 C 0.7420(4) 0.8279(5) 1.1572(3) 0.0386(13) Uani 1 1 d . . .
H9A H 0.7800 0.8291 1.2020 0.046 Uiso 1 1 calc R . .
C12 C 0.7469(3) 0.7470(4) 1.1083(3) 0.0307(11) Uani 1 1 d . . .
H10A H 0.7876 0.6937 1.1210 0.037 Uiso 1 1 calc R . .
C13 C 0.7788(3) 0.6895(4) 0.9205(3) 0.0246(10) Uani 1 1 d . . .
C18 C 0.7709(3) 0.6591(4) 0.8479(3) 0.0302(11) Uani 1 1 d . . .
H12A H 0.7208 0.6226 0.8262 0.036 Uiso 1 1 calc R . .
C17 C 0.8363(4) 0.6823(4) 0.8073(3) 0.0350(13) Uani 1 1 d . . .
H13A H 0.8312 0.6592 0.7594 0.042 Uiso 1 1 calc R . .
C16 C 0.9092(4) 0.7401(5) 0.8388(3) 0.0396(14) Uani 1 1 d . . .
H14A H 0.9534 0.7563 0.8121 0.048 Uiso 1 1 calc R . .
C15 C 0.9162(3) 0.7738(5) 0.9103(3) 0.0381(13) Uani 1 1 d . . .
H15A H 0.9643 0.8146 0.9305 0.046 Uiso 1 1 calc R . .
C14 C 0.8533(3) 0.7481(4) 0.9520(3) 0.0317(12) Uani 1 1 d . . .
H16A H 0.8600 0.7692 1.0004 0.038 Uiso 1 1 calc R . .
C4 C 0.6132(3) 0.2443(4) 0.8898(3) 0.0298(11) Uani 1 1 d . . .
C3 C 0.6325(3) 0.2232(4) 1.0318(3) 0.0296(11) Uani 1 1 d . . .
C19 C 0.8588(3) 0.3689(4) 0.9026(3) 0.0250(10) Uani 1 1 d . . .
H19A H 0.8587 0.3384 0.8549 0.030 Uiso 1 1 calc R . .
H19B H 0.9005 0.4264 0.9084 0.030 Uiso 1 1 calc R . .
C20 C 0.8897(3) 0.2879(4) 0.9607(3) 0.0263(10) Uani 1 1 d . . .
H20A H 0.9125 0.3224 1.0065 0.032 Uiso 1 1 calc R . .
H20B H 0.9375 0.2474 0.9467 0.032 Uiso 1 1 calc R . .
C21 C 0.8397(3) 0.1324(4) 1.0582(3) 0.0269(11) Uani 1 1 d . . .
C22 C 0.8364(4) 0.1794(4) 1.1250(3) 0.0357(12) Uani 1 1 d . . .
H22A H 0.8111 0.2450 1.1264 0.043 Uiso 1 1 calc R . .
C23 C 0.8705(4) 0.1290(5) 1.1895(3) 0.0402(14) Uani 1 1 d . . .
H23A H 0.8691 0.1616 1.2339 0.048 Uiso 1 1 calc R . .
C24 C 0.9064(4) 0.0314(4) 1.1884(3) 0.0383(13) Uani 1 1 d . . .
H24A H 0.9279 -0.0028 1.2319 0.046 Uiso 1 1 calc R . .
C25 C 0.9107(4) -0.0167(4) 1.1220(3) 0.0391(13) Uani 1 1 d . . .
H25A H 0.9360 -0.0823 1.1212 0.047 Uiso 1 1 calc R . .
C26 C 0.8773(3) 0.0335(4) 1.0573(3) 0.0306(11) Uani 1 1 d . . .
H26A H 0.8799 0.0012 1.0131 0.037 Uiso 1 1 calc R . .
C27 C 0.7892(3) 0.1012(4) 0.9044(3) 0.0252(10) Uani 1 1 d . . .
C28 C 0.7211(3) 0.0275(4) 0.9015(3) 0.0321(12) Uani 1 1 d . . .
H28A H 0.6823 0.0318 0.9346 0.039 Uiso 1 1 calc R . .
C29 C 0.7107(4) -0.0514(4) 0.8502(3) 0.0350(12) Uani 1 1 d . . .
H29A H 0.6656 -0.1000 0.8492 0.042 Uiso 1 1 calc R . .
C30 C 0.7680(4) -0.0575(4) 0.8004(3) 0.0377(14) Uani 1 1 d . . .
H30A H 0.7608 -0.1099 0.7655 0.045 Uiso 1 1 calc R . .
C31 C 0.8357(4) 0.0137(4) 0.8024(3) 0.0354(12) Uani 1 1 d . . .
H31A H 0.8745 0.0085 0.7693 0.043 Uiso 1 1 calc R . .
C32 C 0.8462(3) 0.0933(4) 0.8539(3) 0.0314(12) Uani 1 1 d . . .
H32A H 0.8916 0.1415 0.8546 0.038 Uiso 1 1 calc R . .
C33 C 0.9692(3) 0.5892(4) 0.2509(3) 0.0326(12) Uani 1 1 d . . .

loop_
_atom_site_aniso_label
_atom_site_aniso_U_11
_atom_site_aniso_U_22
_atom_site_aniso_U_33
_atom_site_aniso_U_23
_atom_site_aniso_U_13
_atom_site_aniso_U_12
Fe1 0.0197(3) 0.0218(4) 0.0263(4) 0.0003(3) 0.0056(3) 0.0009(3)
Fe2 0.0194(3) 0.0223(4) 0.0283(4) 0.0005(3) 0.0068(3) -0.0001(3)
H1 0.03(5) 0.12(6) 0.02(5) 0.02(4) 0.04(4) 0.04(4)
F1 0.0337(18) 0.059(2) 0.059(2) 0.0164(19) -0.0033(16) -0.0210(16)
F2 0.054(2) 0.0305(19) 0.0445(19) -0.0008(15) 0.0147(16) 0.0012(15)
F3 0.0421(18) 0.044(2) 0.0360(18) 0.0116(15) 0.0102(14) 0.0008(15)
O1 0.042(2) 0.051(3) 0.034(2) -0.0057(18) 0.0142(18) -0.0051(19)
O2 0.021(2) 0.043(2) 0.044(2) -0.0049(18) 0.0027(17) -0.0017(16)
O3 0.041(2) 0.037(2) 0.052(3) 0.0083(19) 0.0223(19) -0.0024(18)
O4 0.031(2) 0.050(3) 0.042(2) -0.0118(19) 0.0018(18) -0.0039(17)
O5 0.0300(19) 0.034(2) 0.035(2) 0.0054(16) 0.0070(16) 0.0019(15)
O6 0.0253(18) 0.032(2) 0.038(2) 0.0018(16) -0.0006(16) -0.0009(15)
O7 0.037(2) 0.044(2) 0.041(2) -0.0007(18) 0.0109(17) 0.0129(17)
P1 0.0203(6) 0.0228(6) 0.0293(7) 0.0004(5) 0.0062(5) 0.0007(5)
P2 0.0191(6) 0.0218(6) 0.0281(7) -0.0004(5) 0.0058(5) 0.0001(5)
S1 0.0194(6) 0.0247(6) 0.0299(7) 0.0006(5) 0.0065(5) 0.0012(4)
S2 0.0189(5) 0.0241(6) 0.0275(6) 0.0008(5) 0.0058(5) 0.0013(4)
S3 0.0253(6) 0.0274(7) 0.0309(7) 0.0021(5) 0.0050(5) 0.0020(5)
C1 0.023(3) 0.027(3) 0.038(3) -0.001(2) 0.007(2) 0.0003(19)
C2 0.032(3) 0.027(3) 0.020(2) 0.0007(19) 0.002(2) 0.004(2)
C5 0.020(2) 0.031(3) 0.029(3) 0.002(2) 0.004(2) 0.002(2)
C6 0.018(2) 0.027(3) 0.033(3) 0.007(2) 0.0024(19) 0.0028(19)
C7 0.025(2) 0.024(3) 0.038(3) -0.001(2) 0.008(2) -0.0006(19)
C8 0.026(3) 0.031(3) 0.047(3) 0.001(3) 0.006(2) 0.006(2)
C9 0.039(3) 0.028(3) 0.068(4) -0.003(3) 0.015(3) 0.007(2)
C10 0.037(3) 0.040(3) 0.058(4) -0.021(3) 0.011(3) 0.001(3)
C11 0.032(3) 0.039(3) 0.044(3) -0.010(3) 0.006(2) -0.003(2)
C12 0.023(2) 0.028(3) 0.040(3) -0.004(2) 0.004(2) 0.001(2)
C13 0.021(2) 0.020(2) 0.034(3) 0.005(2) 0.006(2) 0.0024(18)
C18 0.029(3) 0.024(3) 0.038(3) 0.003(2) 0.008(2) -0.001(2)
C17 0.033(3) 0.036(3) 0.037(3) 0.006(3) 0.010(2) 0.000(2)
C16 0.029(3) 0.042(3) 0.051(4) 0.014(3) 0.017(3) 0.002(2)
C15 0.024(3) 0.041(3) 0.048(3) 0.015(3) 0.002(2) -0.005(2)
C14 0.024(3) 0.033(3) 0.038(3) 0.006(2) 0.005(2) 0.001(2)
C4 0.027(3) 0.030(3) 0.035(3) 0.001(2) 0.013(2) 0.002(2)
C3 0.028(3) 0.027(3) 0.036(3) 0.001(2) 0.013(2) 0.006(2)
C19 0.021(2) 0.028(3) 0.028(3) 0.001(2) 0.0096(19) -0.0004(19)
C20 0.020(2) 0.027(3) 0.032(3) 0.003(2) 0.005(2) -0.0009(18)
C21 0.016(2) 0.028(3) 0.036(3) 0.008(2) 0.0044(19) -0.0004(18)
C22 0.037(3) 0.032(3) 0.038(3) -0.001(2) 0.006(2) 0.003(2)
C23 0.042(3) 0.046(4) 0.033(3) 0.005(3) 0.010(2) 0.000(3)
C24 0.035(3) 0.042(3) 0.037(3) 0.015(3) 0.004(2) 0.002(2)
C25 0.030(3) 0.033(3) 0.053(4) 0.006(3) 0.006(3) 0.005(2)
C26 0.026(3) 0.028(3) 0.038(3) 0.005(2) 0.007(2) 0.003(2)
C27 0.024(2) 0.022(3) 0.028(3) -0.001(2) 0.002(2) 0.0010(19)
C28 0.029(3) 0.026(3) 0.043(3) -0.002(2) 0.009(2) 0.000(2)
C29 0.032(3) 0.029(3) 0.040(3) 0.001(2) -0.003(2) -0.004(2)
C30 0.049(3) 0.029(3) 0.030(3) -0.003(2) -0.007(3) 0.009(2)
C31 0.042(3) 0.035(3) 0.030(3) 0.000(2) 0.007(2) 0.008(2)
C32 0.031(3) 0.029(3) 0.034(3) 0.001(2) 0.007(2) -0.001(2)
C33 0.030(3) 0.036(3) 0.031(3) 0.006(2) 0.005(2) -0.005(2)

loop_
_atom_type_symbol
_atom_type_description
_atom_type_scat_dispersion_real
_atom_type_scat_dispersion_imag
_atom_type_scat_source
Fe Fe 0.3463 0.8444 'International Tables Vol C Tables 4.2.6.8 and 6.1.1.4'
H H 0.0000 0.0000 'International Tables Vol C Tables 4.2.6.8 and 6.1.1.4'
F F 0.0171 0.0103 'International Tables Vol C Tables 4.2.6.8 and 6.1.1.4'
O O 0.0106 0.0060 'International Tables Vol C Tables 4.2.6.8 and 6.1.1.4'
P P 0.1023 0.0942 'International Tables Vol C Tables 4.2.6.8 and 6.1.1.4'
S S 0.1246 0.1234 'International Tables Vol C Tables 4.2.6.8 and 6.1.1.4'
C C 0.0033 0.0016 'International Tables Vol C Tables 4.2.6.8 and 6.1.1.4'

loop_
_geom_angle_atom_site_label_1
_geom_angle_atom_site_label_2
_geom_angle_atom_site_label_3
_geom_angle
_geom_angle_site_symmetry_1
_geom_angle_site_symmetry_3
_geom_angle_publ_flag
C2 Fe1 C1 95.2(2) . . ?
C2 Fe1 P1 94.97(17) . . ?
C1 Fe1 P1 98.50(17) . . ?
C2 Fe1 S1 174.19(17) . . ?
C1 Fe1 S1 89.86(17) . . ?
P1 Fe1 S1 87.14(5) . . ?
C2 Fe1 S2 93.06(16) . . ?
C1 Fe1 S2 165.64(17) . . ?
P1 Fe1 S2 92.46(5) . . ?
S1 Fe1 S2 81.42(5) . . ?
C2 Fe1 Fe2 119.80(17) . . ?
C1 Fe1 Fe2 111.02(17) . . ?
P1 Fe1 Fe2 130.43(5) . . ?
S1 Fe1 Fe2 55.32(4) . . ?
S2 Fe1 Fe2 54.62(4) . . ?
C4 Fe2 C3 93.8(2) . . ?
C4 Fe2 P2 97.95(17) . . ?
C3 Fe2 P2 93.78(16) . . ?
C4 Fe2 S2 96.33(17) . . ?
C3 Fe2 S2 169.44(18) . . ?
P2 Fe2 S2 87.86(5) . . ?
C4 Fe2 S1 97.64(17) . . ?
C3 Fe2 S1 93.40(16) . . ?
P2 Fe2 S1 162.35(6) . . ?
S2 Fe2 S1 82.25(5) . . ?
C4 Fe2 Fe1 140.80(17) . . ?
C3 Fe2 Fe1 113.68(17) . . ?
P2 Fe2 Fe1 107.06(5) . . ?
S2 Fe2 Fe1 56.02(4) . . ?
S1 Fe2 Fe1 55.30(4) . . ?
C13 P1 C7 105.1(2) . . ?
C13 P1 C6 108.0(2) . . ?
C7 P1 C6 104.8(2) . . ?
C13 P1 Fe1 112.97(16) . . ?
C7 P1 Fe1 118.50(18) . . ?
C6 P1 Fe1 106.77(16) . . ?
C27 P2 C21 104.2(2) . . ?
C27 P2 C20 108.3(2) . . ?
C21 P2 C20 104.3(2) . . ?
C27 P2 Fe2 115.01(16) . . ?
C21 P2 Fe2 118.21(17) . . ?
C20 P2 Fe2 106.02(16) . . ?
C5 S1 Fe1 101.78(16) . . ?
C5 S1 Fe2 115.00(17) . . ?
Fe1 S1 Fe2 69.37(4) . . ?
C19 S2 Fe2 107.68(16) . . ?
C19 S2 Fe1 113.06(16) . . ?
Fe2 S2 Fe1 69.36(5) . . ?
O5 S3 O7 115.9(2) . . ?
O5 S3 O6 114.5(2) . . ?
O7 S3 O6 114.9(2) . . ?
O5 S3 C33 102.6(2) . . ?
O7 S3 C33 103.7(3) . . ?
O6 S3 C33 102.8(2) . . ?
O1 C1 Fe1 176.9(5) . . ?
O2 C2 Fe1 178.0(5) . . ?
C6 C5 S1 108.6(3) . . ?
C5 C6 P1 112.4(3) . . ?
C12 C7 C8 119.2(5) . . ?
C12 C7 P1 120.4(4) . . ?
C8 C7 P1 120.4(4) . . ?
C9 C8 C7 119.3(5) . . ?
C8 C9 C10 120.4(5) . . ?
C11 C10 C9 120.5(5) . . ?
C10 C11 C12 119.7(5) . . ?
C7 C12 C11 120.9(5) . . ?
C18 C13 C14 118.8(5) . . ?
C18 C13 P1 120.3(4) . . ?
C14 C13 P1 120.5(4) . . ?
C17 C18 C13 121.3(5) . . ?
C18 C17 C16 119.4(5) . . ?
C15 C16 C17 119.8(5) . . ?
C16 C15 C14 121.4(5) . . ?
C15 C14 C13 119.3(5) . . ?
O4 C4 Fe2 175.9(5) . . ?
O3 C3 Fe2 178.5(5) . . ?
C20 C19 S2 112.7(3) . . ?
C19 C20 P2 110.9(3) . . ?
C22 C21 C26 119.0(5) . . ?
C22 C21 P2 120.3(4) . . ?
C26 C21 P2 120.7(4) . . ?
C23 C22 C21 120.3(5) . . ?
C24 C23 C22 120.4(6) . . ?
C23 C24 C25 120.0(5) . . ?
C26 C25 C24 119.9(5) . . ?
C25 C26 C21 120.3(5) . . ?
C32 C27 C28 118.2(5) . . ?
C32 C27 P2 123.3(4) . . ?
C28 C27 P2 118.5(4) . . ?
C29 C28 C27 121.2(5) . . ?
C28 C29 C30 119.6(5) . . ?
C31 C30 C29 120.3(5) . . ?
C30 C31 C32 120.2(5) . . ?
C31 C32 C27 120.5(5) . . ?
F1 C33 F2 107.7(4) . . ?
F1 C33 F3 107.9(4) . . ?
F2 C33 F3 107.2(4) . . ?
F1 C33 S3 111.3(4) . . ?
F2 C33 S3 111.4(4) . . ?
F3 C33 S3 111.2(4) . . ?

loop_
_geom_bond_atom_site_label_1
_geom_bond_atom_site_label_2
_geom_bond_distance
_geom_bond_site_symmetry_2
_geom_bond_publ_flag
Fe1 C2 1.792(5) . ?
Fe1 C1 1.795(6) . ?
Fe1 P1 2.2353(15) . ?
Fe1 S1 2.2660(14) . ?
Fe1 S2 2.2856(14) . ?
Fe1 Fe2 2.5794(11) . ?
Fe2 C4 1.792(6) . ?
Fe2 C3 1.801(5) . ?
Fe2 P2 2.2233(14) . ?
Fe2 S2 2.2473(14) . ?
Fe2 S1 2.2665(14) . ?
F1 C33 1.329(6) . ?
F2 C33 1.330(6) . ?
F3 C33 1.344(6) . ?
O1 C1 1.137(6) . ?
O2 C2 1.134(6) . ?
O3 C3 1.132(6) . ?
O4 C4 1.131(6) . ?
O5 S3 1.435(4) . ?
O6 S3 1.444(4) . ?
O7 S3 1.441(4) . ?
P1 C13 1.817(5) . ?
P1 C7 1.822(5) . ?
P1 C6 1.851(5) . ?
P2 C27 1.800(5) . ?
P2 C21 1.829(5) . ?
P2 C20 1.833(5) . ?
S1 C5 1.841(5) . ?
S2 C19 1.835(5) . ?
S3 C33 1.832(6) . ?
C5 C6 1.522(7) . ?
C7 C12 1.383(7) . ?
C7 C8 1.405(7) . ?
C8 C9 1.384(8) . ?
C9 C10 1.393(9) . ?
C10 C11 1.361(8) . ?
C11 C12 1.393(7) . ?
C13 C18 1.392(7) . ?
C13 C14 1.408(7) . ?
C18 C17 1.388(7) . ?
C17 C16 1.385(8) . ?
C16 C15 1.386(8) . ?
C15 C14 1.379(7) . ?
C19 C20 1.517(7) . ?
C21 C22 1.392(7) . ?
C21 C26 1.398(7) . ?
C22 C23 1.385(8) . ?
C23 C24 1.373(8) . ?
C24 C25 1.393(8) . ?
C25 C26 1.384(7) . ?
C27 C32 1.394(7) . ?
C27 C28 1.404(7) . ?
C28 C29 1.383(7) . ?
C29 C30 1.386(8) . ?
C30 C31 1.379(8) . ?
C31 C32 1.393(7) . ?
